data_7210510
loop_
_publ_author_name
'Peng, Jun-Bo'
'Ren, Yan-Ping'
'Kong, Xiang-Jian'
'Long, La-Sheng'
'Huang, Rong-Bin'
'Zheng, Lan-Sun'

_publ_section_title
;
 A series of di-, tri- and tetranuclear lanthanide clusters with slow
 magnetic relaxation for Dy2 and Dy4
;
_journal_issue 6
_journal_name_full CrystEngComm
_journal_page_first 2084
_journal_page_last 2090
_journal_paper_doi 10.1039/c0ce00589d
_journal_volume 13
_journal_year 2011
_chemical_formula_sum 'C42 H118 Cl8 N6 O66 Yb4'
_chemical_formula_weight 2739.18
_chemical_name_systematic
;
?
;
_space_group_IT_number 19
_symmetry_cell_setting orthorhombic
_symmetry_space_group_name_Hall 'P 2ac 2ab'
_symmetry_space_group_name_H-M 'P 21 21 21'
_atom_sites_solution_hydrogens geom
_atom_sites_solution_primary direct
_atom_sites_solution_secondary difmap
_audit_creation_method SHELXL-97
_cell_angle_alpha 90.00
_cell_angle_beta 90.00
_cell_angle_gamma 90.00
_cell_formula_units_Z 4
_cell_length_a 13.0726(2)
_cell_length_b 26.5154(4)
_cell_length_c 26.5492(3)
_cell_measurement_reflns_used 23749
_cell_measurement_temperature 173(2)
_cell_measurement_theta_max 29.1018
_cell_measurement_theta_min 2.7715
_cell_volume 9202.6(2)
_computing_cell_refinement 'CrysAlis RED, Oxford Diffraction Ltd.'
_computing_data_collection 'CrysAlis CCD, Oxford Diffraction Ltd.'
_computing_data_reduction 'CrysAlis RED, Oxford Diffraction Ltd.'
_computing_molecular_graphics 'SHELXL-97 (Sheldrick, 1997)'
_computing_publication_material 'SHELXL-97 (Sheldrick, 1997)'
_computing_structure_refinement 'SHELXL-97 (Sheldrick, 1997)'
_computing_structure_solution 'SHELXS-97 (Sheldrick, 1990)'
_diffrn_ambient_temperature 173(2)
_diffrn_measured_fraction_theta_full 0.997
_diffrn_measured_fraction_theta_max 0.997
_diffrn_measurement_device_type 'Xcalibur, Sapphire3, Gemini ultra'
_diffrn_radiation_monochromator graphite
_diffrn_radiation_source 'fine-focus sealed tube'
_diffrn_radiation_type MoK\a
_diffrn_radiation_wavelength 0.71073
_diffrn_reflns_av_R_equivalents 0.0429
_diffrn_reflns_av_sigmaI/netI 0.0656
_diffrn_reflns_limit_h_max 15
_diffrn_reflns_limit_h_min -16
_diffrn_reflns_limit_k_max 18
_diffrn_reflns_limit_k_min -32
_diffrn_reflns_limit_l_max 32
_diffrn_reflns_limit_l_min -32
_diffrn_reflns_number 42080
_diffrn_reflns_theta_full 26.00
_diffrn_reflns_theta_max 26.00
_diffrn_reflns_theta_min 2.78
_exptl_absorpt_coefficient_mu 4.375
_exptl_absorpt_correction_T_max 0.3019
_exptl_absorpt_correction_T_min 0.2736
_exptl_absorpt_correction_type multi-scan
_exptl_crystal_colour colorless
_exptl_crystal_density_diffrn 1.977
_exptl_crystal_density_meas ?
_exptl_crystal_density_method 'not measured'
_exptl_crystal_description block
_exptl_crystal_F_000 5424
_exptl_crystal_size_max 0.40
_exptl_crystal_size_mid 0.40
_exptl_crystal_size_min 0.36
_refine_diff_density_max 1.006
_refine_diff_density_min -0.912
_refine_diff_density_rms 0.127
_refine_ls_abs_structure_details 'Flack H D (1983), Acta Cryst. A39, 876-881'
_refine_ls_abs_structure_Flack -0.004(4)
_refine_ls_extinction_method none
_refine_ls_goodness_of_fit_ref 1.005
_refine_ls_hydrogen_treatment constr
_refine_ls_matrix_type full
_refine_ls_number_parameters 1135
_refine_ls_number_reflns 17260
_refine_ls_number_restraints 12
_refine_ls_restrained_S_all 1.004
_refine_ls_R_factor_all 0.0359
_refine_ls_R_factor_gt 0.0286
_refine_ls_shift/su_max 0.003
_refine_ls_shift/su_mean 0.000
_refine_ls_structure_factor_coef Fsqd
_refine_ls_weighting_details 'calc w=1/[\s^2^(Fo^2^)+(0.0113P)^2^+0.0000P] where P=(Fo^2^+2Fc^2^)/3'
_refine_ls_weighting_scheme calc
_refine_ls_wR_factor_gt 0.0462
_refine_ls_wR_factor_ref 0.0471
_reflns_number_gt 15037
_reflns_number_total 17260
_reflns_threshold_expression >2sigma(I)
_cod_data_source_file c0ce00589d.txt
_cod_data_source_block complex6
_cod_depositor_comments
;
The following automatic conversions were performed:

'_symmetry_cell_setting' value 'Orthorhombic' changed to
'orthorhombic' according to the built-in table from CIF Core
dictionary named 'cif_core.dic' version 2.4.1 from 2010-06-29.

Automatic conversion script
Id: cif_fix_values 1891 2012-01-12 08:04:46Z andrius 

The following automatic conversions were performed:

'_exptl_crystal_density_meas' value 'not measured' was changed to '?'
- the value is perceived as not measured.

Automatic conversion script
Id: cif_fix_values 3008 2015-01-20 13:52:24Z robertas 
;
_cod_original_sg_symbol_H-M p2(1)2(1)2(1)
_cod_database_code 7210510

loop_
_symmetry_equiv_pos_as_xyz
'x, y, z'
'-x+1/2, -y, z+1/2'
'-x, y+1/2, -z+1/2'
'x+1/2, -y+1/2, -z'

loop_
_atom_site_label
_atom_site_type_symbol
_atom_site_fract_x
_atom_site_fract_y
_atom_site_fract_z
_atom_site_U_iso_or_equiv
_atom_site_adp_type
_atom_site_occupancy
_atom_site_symmetry_multiplicity
_atom_site_calc_flag
_atom_site_refinement_flags
Yb1 Yb 0.020563(19) 0.466698(9) 0.838694(9) 0.00994(6) Uani 1 1 d .
Yb2 Yb -0.208120(18) 0.497593(10) 0.757525(9) 0.00987(6) Uani 1 1 d .
Yb3 Yb 0.047209(18) 0.488377(9) 0.699767(9) 0.00987(6) Uani 1 1 d .
Yb4 Yb -0.013639(19) 0.594949(9) 0.784391(9) 0.00983(6) Uani 1 1 d .
Cl1 Cl -0.15673(11) 0.50580(6) 0.95420(5) 0.0204(4) Uani 1 1 d .
Cl2 Cl -0.33137(15) 0.69647(7) 0.67822(7) 0.0334(5) Uani 1 1 d .
Cl3 Cl -0.04059(16) 0.76203(8) 0.91740(9) 0.0482(6) Uani 1 1 d .
Cl4 Cl 0.49778(11) 0.53592(6) 1.00116(5) 0.0211(4) Uani 1 1 d .
Cl5 Cl -0.03417(13) 0.29619(6) 0.79849(7) 0.0255(4) Uani 1 1 d .
Cl6 Cl 0.44409(13) 0.47246(7) 0.61799(6) 0.0285(4) Uani 1 1 d .
Cl7 Cl 0.39017(11) 0.50078(6) 0.84332(6) 0.0208(3) Uani 1 1 d .
Cl8 Cl 0.25906(15) 0.27693(7) 1.02047(7) 0.0375(5) Uani 1 1 d .
C1 C -0.1552(5) 0.4259(2) 0.6600(2) 0.0171(14) Uani 1 1 d .
C2 C -0.1975(5) 0.3836(2) 0.6277(2) 0.0128(14) Uani 1 1 d .
C3 C -0.2853(5) 0.4014(2) 0.5944(2) 0.0179(14) Uani 1 1 d .
H3A H -0.3374 0.4181 0.6157 0.021 Uiso 1 1 calc R
H3B H -0.2590 0.4268 0.5703 0.021 Uiso 1 1 calc R
C4 C -0.3361(5) 0.3592(3) 0.5651(2) 0.0273(17) Uani 1 1 d .
H4A H -0.3965 0.3726 0.5471 0.033 Uiso 1 1 calc R
H4B H -0.2876 0.3460 0.5396 0.033 Uiso 1 1 calc R
C5 C -0.3687(6) 0.3171(3) 0.5990(3) 0.043(2) Uani 1 1 d .
H5A H -0.3980 0.2894 0.5785 0.051 Uiso 1 1 calc R
H5B H -0.4227 0.3294 0.6222 0.051 Uiso 1 1 calc R
C6 C -0.2797(6) 0.2970(3) 0.6296(3) 0.042(2) Uani 1 1 d .
H6A H -0.3044 0.2704 0.6527 0.050 Uiso 1 1 calc R
H6B H -0.2286 0.2818 0.6067 0.050 Uiso 1 1 calc R
C7 C -0.2304(5) 0.3384(2) 0.6595(3) 0.0269(17) Uani 1 1 d .
H7A H -0.1696 0.3246 0.6770 0.032 Uiso 1 1 calc R
H7B H -0.2790 0.3501 0.6856 0.032 Uiso 1 1 calc R
C8 C 0.1838(4) 0.4090(2) 0.7652(2) 0.0142(14) Uani 1 1 d .
C9 C 0.2561(4) 0.3647(2) 0.7571(2) 0.0116(13) Uani 1 1 d .
C10 C 0.3646(4) 0.3826(2) 0.7463(2) 0.0212(16) Uani 1 1 d .
H10A H 0.3921 0.3992 0.7768 0.025 Uiso 1 1 calc R
H10B H 0.3622 0.4082 0.7191 0.025 Uiso 1 1 calc R
C11 C 0.4376(5) 0.3406(2) 0.7306(3) 0.0277(18) Uani 1 1 d .
H11A H 0.5042 0.3554 0.7206 0.033 Uiso 1 1 calc R
H11B H 0.4497 0.3178 0.7595 0.033 Uiso 1 1 calc R
C12 C 0.3946(5) 0.3108(3) 0.6873(3) 0.0295(18) Uani 1 1 d .
H12A H 0.4410 0.2824 0.6796 0.035 Uiso 1 1 calc R
H12B H 0.3911 0.3327 0.6571 0.035 Uiso 1 1 calc R
C13 C 0.2895(5) 0.2905(2) 0.6986(2) 0.0242(16) Uani 1 1 d .
H13A H 0.2936 0.2661 0.7267 0.029 Uiso 1 1 calc R
H13B H 0.2628 0.2726 0.6686 0.029 Uiso 1 1 calc R
C14 C 0.2170(5) 0.3329(2) 0.7127(2) 0.0224(15) Uani 1 1 d .
H14A H 0.1496 0.3184 0.7216 0.027 Uiso 1 1 calc R
H14B H 0.2071 0.3551 0.6831 0.027 Uiso 1 1 calc R
C15 C -0.2072(5) 0.4143(2) 0.8483(2) 0.0149(14) Uani 1 1 d .
C16 C -0.2782(5) 0.3739(2) 0.8716(2) 0.0142(14) Uani 1 1 d .
C17 C -0.3294(5) 0.3429(2) 0.8302(2) 0.0201(16) Uani 1 1 d .
H17A H -0.2763 0.3246 0.8109 0.024 Uiso 1 1 calc R
H17B H -0.3652 0.3659 0.8067 0.024 Uiso 1 1 calc R
C18 C -0.4068(5) 0.3046(2) 0.8516(3) 0.0272(17) Uani 1 1 d .
H18A H -0.4397 0.2860 0.8237 0.033 Uiso 1 1 calc R
H18B H -0.3706 0.2799 0.8732 0.033 Uiso 1 1 calc R
C19 C -0.4870(5) 0.3314(2) 0.8820(3) 0.0307(18) Uani 1 1 d .
H19A H -0.5346 0.3063 0.8966 0.037 Uiso 1 1 calc R
H19B H -0.5269 0.3539 0.8597 0.037 Uiso 1 1 calc R
C20 C -0.4398(5) 0.3624(2) 0.9242(3) 0.0264(17) Uani 1 1 d .
H20A H -0.4073 0.3395 0.9489 0.032 Uiso 1 1 calc R
H20B H -0.4943 0.3814 0.9418 0.032 Uiso 1 1 calc R
C21 C -0.3600(5) 0.3992(2) 0.9040(2) 0.0221(16) Uani 1 1 d .
H21A H -0.3265 0.4162 0.9328 0.026 Uiso 1 1 calc R
H21B H -0.3949 0.4254 0.8837 0.026 Uiso 1 1 calc R
C22 C -0.2557(4) 0.6008(2) 0.8204(2) 0.0109(13) Uani 1 1 d U
C23 C -0.3242(4) 0.6229(2) 0.8618(2) 0.0113(14) Uani 1 1 d .
C24 C -0.2612(5) 0.6482(2) 0.9042(2) 0.0141(14) Uani 1 1 d .
H24A H -0.2184 0.6224 0.9210 0.017 Uiso 1 1 calc R
H24B H -0.2150 0.6737 0.8892 0.017 Uiso 1 1 calc R
C25 C -0.3298(5) 0.6738(2) 0.9436(2) 0.0176(15) Uani 1 1 d .
H25A H -0.3688 0.6477 0.9620 0.021 Uiso 1 1 calc R
H25B H -0.2863 0.6918 0.9682 0.021 Uiso 1 1 calc R
C26 C -0.4035(5) 0.7106(2) 0.9204(2) 0.0216(16) Uani 1 1 d .
H26A H -0.3650 0.7393 0.9060 0.026 Uiso 1 1 calc R
H26B H -0.4497 0.7239 0.9468 0.026 Uiso 1 1 calc R
C27 C -0.4686(5) 0.6849(2) 0.8780(2) 0.0194(15) Uani 1 1 d .
H27A H -0.5137 0.6590 0.8931 0.023 Uiso 1 1 calc R
H27B H -0.5124 0.7105 0.8615 0.023 Uiso 1 1 calc R
C28 C -0.4007(4) 0.6607(2) 0.8393(2) 0.0151(14) Uani 1 1 d .
H28A H -0.3623 0.6874 0.8213 0.018 Uiso 1 1 calc R
H28B H -0.4439 0.6430 0.8142 0.018 Uiso 1 1 calc R
C29 C 0.1119(4) 0.5696(2) 0.8887(2) 0.0126(14) Uani 1 1 d .
C30 C 0.1664(4) 0.5955(2) 0.9330(2) 0.0157(14) Uani 1 1 d .
C31 C 0.0895(5) 0.6105(2) 0.9728(2) 0.0208(16) Uani 1 1 d .
H31A H 0.0570 0.5797 0.9866 0.025 Uiso 1 1 calc R
H31B H 0.0353 0.6312 0.9571 0.025 Uiso 1 1 calc R
C32 C 0.1377(5) 0.6401(3) 1.0159(3) 0.035(2) Uani 1 1 d .
H32A H 0.0833 0.6513 1.0393 0.042 Uiso 1 1 calc R
H32B H 0.1849 0.6178 1.0347 0.042 Uiso 1 1 calc R
C33 C 0.1949(6) 0.6849(3) 0.9977(3) 0.038(2) Uani 1 1 d .
H33A H 0.2287 0.7017 1.0265 0.046 Uiso 1 1 calc R
H33B H 0.1463 0.7092 0.9825 0.046 Uiso 1 1 calc R
C34 C 0.2751(5) 0.6706(2) 0.9588(3) 0.0253(17) Uani 1 1 d .
H34A H 0.3286 0.6496 0.9749 0.030 Uiso 1 1 calc R
H34B H 0.3082 0.7015 0.9456 0.030 Uiso 1 1 calc R
C35 C 0.2268(5) 0.6412(2) 0.9151(3) 0.0220(16) Uani 1 1 d .
H35A H 0.1807 0.6639 0.8961 0.026 Uiso 1 1 calc R
H35B H 0.2815 0.6299 0.8919 0.026 Uiso 1 1 calc R
C36 C 0.1809(4) 0.5920(2) 0.7024(2) 0.0133(13) Uani 1 1 d .
C37 C 0.2815(5) 0.6176(2) 0.6863(2) 0.0157(14) Uani 1 1 d .
C38 C 0.2780(5) 0.6750(2) 0.6811(2) 0.0217(16) Uani 1 1 d .
H38A H 0.2167 0.6846 0.6614 0.026 Uiso 1 1 calc R
H38B H 0.3391 0.6865 0.6623 0.026 Uiso 1 1 calc R
C39 C 0.2747(5) 0.7019(2) 0.7328(3) 0.0294(18) Uani 1 1 d .
H39A H 0.2820 0.7387 0.7276 0.035 Uiso 1 1 calc R
H39B H 0.2075 0.6958 0.7488 0.035 Uiso 1 1 calc R
C40 C 0.3577(5) 0.6840(3) 0.7673(3) 0.0292(18) Uani 1 1 d .
H40A H 0.3494 0.6999 0.8008 0.035 Uiso 1 1 calc R
H40B H 0.4251 0.6942 0.7536 0.035 Uiso 1 1 calc R
C41 C 0.3544(5) 0.6270(3) 0.7728(3) 0.0296(18) Uani 1 1 d .
H41A H 0.4104 0.6160 0.7954 0.036 Uiso 1 1 calc R
H41B H 0.2887 0.6171 0.7884 0.036 Uiso 1 1 calc R
C42 C 0.3653(4) 0.6015(2) 0.7232(2) 0.0188(15) Uani 1 1 d .
H42A H 0.3619 0.5645 0.7281 0.023 Uiso 1 1 calc R
H42B H 0.4330 0.6096 0.7087 0.023 Uiso 1 1 calc R
O1 O -0.2180(3) 0.44722(16) 0.68851(15) 0.0235(11) Uani 1 1 d .
O1W O 0.0766(3) 0.41609(15) 0.90663(15) 0.0155(10) Uani 1 1 d .
O2 O -0.0612(3) 0.43521(15) 0.65645(16) 0.0218(11) Uani 1 1 d .
O2W O -0.2793(3) 0.55295(15) 0.69405(15) 0.0187(10) Uani 1 1 d .
O3 O 0.1670(3) 0.43550(15) 0.72743(15) 0.0192(11) Uani 1 1 d .
O3W O -0.3847(3) 0.47335(16) 0.74634(15) 0.0225(11) Uani 1 1 d .
O4 O 0.1493(3) 0.41633(15) 0.80913(15) 0.0176(10) Uani 1 1 d .
O4W O -0.0025(3) 0.53511(15) 0.62583(13) 0.0193(10) Uani 1 1 d .
O5 O -0.1152(3) 0.41547(15) 0.86237(14) 0.0145(10) Uani 1 1 d .
O5W O 0.1398(3) 0.45395(16) 0.62997(15) 0.0213(11) Uani 1 1 d .
O6 O -0.2500(3) 0.44259(15) 0.81683(14) 0.0150(10) Uani 1 1 d .
O6W O -0.0787(3) 0.64608(15) 0.71734(15) 0.0204(10) Uani 1 1 d .
O7 O -0.1736(3) 0.62258(15) 0.81060(15) 0.0179(10) Uani 1 1 d .
O7W O 0.0230(3) 0.67945(14) 0.80609(15) 0.0218(10) Uani 1 1 d .
O8W O 0.1631(3) 0.57910(16) 0.48347(16) 0.0285(12) Uani 1 1 d .
O8 O -0.2905(3) 0.56169(15) 0.79961(15) 0.0173(10) Uani 1 1 d .
O9 O 0.1207(3) 0.52227(15) 0.88532(14) 0.0153(10) Uani 1 1 d .
O9W O 0.3535(3) 0.53023(17) 0.49517(16) 0.0283(12) Uani 1 1 d .
O10 O 0.0590(3) 0.59702(15) 0.86157(14) 0.0170(10) Uani 1 1 d .
O10W O 0.1198(3) 0.60690(17) 0.58330(16) 0.0281(12) Uani 1 1 d .
O11 O 0.1684(3) 0.54860(15) 0.68602(14) 0.0166(10) Uani 1 1 d .
O11W O 0.0057(4) 0.68230(16) 0.62756(15) 0.0294(12) Uani 1 1 d .
O12W O -0.3328(4) 0.5460(2) 0.59722(18) 0.0514(16) Uani 1 1 d .
O12 O 0.1218(3) 0.61575(15) 0.73158(15) 0.0165(10) Uani 1 1 d .
O13W O -0.1624(4) 0.6744(2) 0.56418(19) 0.0477(16) Uani 1 1 d .
O13 O 0.0855(3) 0.52129(13) 0.78007(13) 0.0097(9) Uani 1 1 d U
H13C H 0.1602 0.5279 0.7848 0.012 Uiso 1 1 calc R
O14W O -0.0639(4) 0.3715(2) 0.97292(17) 0.0462(15) Uani 1 1 d .
O14 O -0.0782(3) 0.54293(14) 0.72376(14) 0.0126(9) Uani 1 1 d .
H14C H -0.1029 0.5630 0.6942 0.015 Uiso 1 1 calc R
O15W O 0.4958(4) 0.61540(19) 0.58983(19) 0.0505(15) Uani 1 1 d .
O15 O -0.0528(3) 0.44872(14) 0.76172(13) 0.0103(9) Uani 1 1 d .
H15A H -0.0633 0.4119 0.7557 0.012 Uiso 1 1 calc R
O16W O 0.2554(3) 0.36135(16) 0.90653(16) 0.0217(11) Uani 1 1 d .
O16 O -0.0978(3) 0.52592(13) 0.82307(14) 0.0096(9) Uani 1 1 d .
H16A H -0.1361 0.5361 0.8540 0.012 Uiso 1 1 calc R
O17W O -0.1454(4) 0.5689(2) 0.5531(2) 0.0511(16) Uani 1 1 d .
O17 O -0.0556(3) 0.49905(17) 0.93376(15) 0.0278(11) Uani 1 1 d .
O18W O 0.4801(5) 0.2082(2) 0.9646(2) 0.0739(19) Uani 1 1 d .
O18 O -0.2268(3) 0.51300(17) 0.91296(15) 0.0249(11) Uani 1 1 d .
O19 O -0.1872(4) 0.4620(2) 0.98191(19) 0.0421(14) Uani 1 1 d .
O20 O -0.1577(4) 0.5493(2) 0.98489(19) 0.0461(15) Uani 1 1 d .
O21 O -0.3344(5) 0.6777(3) 0.6277(2) 0.072(2) Uani 1 1 d .
O22 O -0.2309(4) 0.7160(2) 0.6882(2) 0.068(2) Uani 1 1 d .
O23 O -0.3516(5) 0.6566(2) 0.7117(2) 0.0661(19) Uani 1 1 d .
O24 O -0.4014(4) 0.7366(2) 0.6855(2) 0.070(2) Uani 1 1 d .
O25 O -0.1312(9) 0.7552(4) 0.9289(5) 0.283(10) Uani 1 1 d .
O26 O -0.0377(8) 0.7941(3) 0.8734(4) 0.186(6) Uani 1 1 d .
O27 O 0.0153(7) 0.7852(2) 0.9543(2) 0.097(3) Uani 1 1 d .
O28 O -0.0002(7) 0.7174(3) 0.9021(2) 0.112(3) Uani 1 1 d .
O29 O 0.5738(3) 0.5411(2) 1.03911(18) 0.0398(14) Uani 1 1 d .
O30 O 0.4873(4) 0.58207(16) 0.97403(16) 0.0356(13) Uani 1 1 d .
O31 O 0.5252(4) 0.49636(18) 0.96754(16) 0.0453(13) Uani 1 1 d .
O32 O 0.4010(3) 0.52446(18) 1.02452(17) 0.0344(13) Uani 1 1 d .
O33 O 0.0067(4) 0.25973(18) 0.76562(18) 0.0553(17) Uani 1 1 d .
O34 O -0.1047(3) 0.27342(16) 0.83325(19) 0.0343(12) Uani 1 1 d .
O35 O 0.0456(4) 0.3191(2) 0.8267(2) 0.0654(19) Uani 1 1 d .
O36 O -0.0853(4) 0.33417(18) 0.7705(2) 0.0550(17) Uani 1 1 d .
O37 O 0.3417(4) 0.4863(2) 0.6120(2) 0.0565(17) Uani 1 1 d .
O38 O 0.4962(4) 0.4844(2) 0.57194(16) 0.0485(15) Uani 1 1 d .
O39 O 0.4888(4) 0.5013(2) 0.65783(16) 0.0552(15) Uani 1 1 d .
O40 O 0.4516(5) 0.4212(2) 0.6292(2) 0.072(2) Uani 1 1 d .
O41 O 0.3717(5) 0.45649(19) 0.8714(2) 0.0577(18) Uani 1 1 d .
O42 O 0.3773(3) 0.54389(18) 0.87431(17) 0.0332(13) Uani 1 1 d .
O43 O 0.3239(3) 0.50303(18) 0.80055(17) 0.0345(12) Uani 1 1 d .
O44 O 0.4948(3) 0.5014(2) 0.82705(17) 0.0530(15) Uani 1 1 d .
O45 O 0.2091(5) 0.3233(2) 1.0296(2) 0.0679(19) Uani 1 1 d .
O46 O 0.1862(4) 0.23606(18) 1.02469(19) 0.0484(16) Uani 1 1 d .
O47 O 0.3019(5) 0.2756(2) 0.9707(2) 0.0571(18) Uani 1 1 d .
O48 O 0.3374(5) 0.2681(2) 1.0570(2) 0.073(2) Uani 1 1 d .
N1 N -0.1114(4) 0.3681(2) 0.5930(2) 0.0275(15) Uani 1 1 d .
H1A H -0.0575 0.3569 0.6116 0.041 Uiso 1 1 calc R
H1B H -0.0916 0.3951 0.5741 0.041 Uiso 1 1 calc R
H1C H -0.1334 0.3430 0.5723 0.041 Uiso 1 1 calc R
N2 N 0.2569(4) 0.33315(18) 0.80436(18) 0.0196(13) Uani 1 1 d .
H2A H 0.2803 0.3520 0.8306 0.029 Uiso 1 1 calc R
H2B H 0.2985 0.3060 0.7999 0.029 Uiso 1 1 calc R
H2C H 0.1922 0.3224 0.8112 0.029 Uiso 1 1 calc R
N3 N -0.2140(4) 0.34019(18) 0.90310(19) 0.0193(13) Uani 1 1 d .
H3C H -0.1661 0.3250 0.8834 0.029 Uiso 1 1 calc R
H3D H -0.2542 0.3163 0.9177 0.029 Uiso 1 1 calc R
H3E H -0.1823 0.3586 0.9274 0.029 Uiso 1 1 calc R
N4 N -0.3845(4) 0.57885(17) 0.88294(18) 0.0150(12) Uani 1 1 d .
H4C H -0.4216 0.5643 0.8578 0.023 Uiso 1 1 calc R
H4D H -0.4275 0.5901 0.9074 0.023 Uiso 1 1 calc R
H4E H -0.3406 0.5558 0.8962 0.023 Uiso 1 1 calc R
N5 N 0.2395(4) 0.55756(18) 0.95492(18) 0.0193(13) Uani 1 1 d .
H5C H 0.2734 0.5716 0.9813 0.029 Uiso 1 1 calc R
H5D H 0.2852 0.5480 0.9309 0.029 Uiso 1 1 calc R
H5E H 0.2040 0.5301 0.9658 0.029 Uiso 1 1 calc R
N6 N 0.3062(4) 0.59562(19) 0.63597(18) 0.0215(13) Uani 1 1 d .
H6C H 0.3083 0.5614 0.6384 0.032 Uiso 1 1 calc R
H6D H 0.3681 0.6073 0.6255 0.032 Uiso 1 1 calc R
H6E H 0.2573 0.6048 0.6134 0.032 Uiso 1 1 calc R

loop_
_atom_site_aniso_label
_atom_site_aniso_U_11
_atom_site_aniso_U_22
_atom_site_aniso_U_33
_atom_site_aniso_U_23
_atom_site_aniso_U_13
_atom_site_aniso_U_12
Yb1 0.01022(13) 0.01006(13) 0.00955(13) 0.00118(11) -0.00080(11) 0.00055(11)
Yb2 0.00979(12) 0.01023(14) 0.00960(13) -0.00071(12) -0.00030(10) 0.00020(11)
Yb3 0.01041(13) 0.01053(13) 0.00867(13) -0.00027(11) 0.00021(10) -0.00002(10)
Yb4 0.01003(13) 0.00875(13) 0.01072(13) -0.00001(11) 0.00027(11) -0.00004(11)
Cl1 0.0203(8) 0.0246(10) 0.0163(8) 0.0005(8) -0.0008(6) 0.0023(8)
Cl2 0.0377(11) 0.0249(11) 0.0377(12) -0.0052(9) -0.0078(9) 0.0101(9)
Cl3 0.0332(12) 0.0303(11) 0.0811(17) -0.0204(11) 0.0123(12) -0.0090(10)
Cl4 0.0206(9) 0.0253(9) 0.0176(8) 0.0002(7) -0.0007(7) -0.0030(7)
Cl5 0.0258(10) 0.0188(8) 0.0318(10) -0.0048(7) 0.0050(8) -0.0034(7)
Cl6 0.0267(9) 0.0332(11) 0.0256(10) 0.0008(8) 0.0037(7) 0.0103(8)
Cl7 0.0180(8) 0.0221(9) 0.0224(9) -0.0027(8) 0.0026(6) -0.0029(7)
Cl8 0.0469(13) 0.0292(11) 0.0364(12) 0.0070(9) -0.0013(9) -0.0104(9)
C1 0.025(4) 0.017(4) 0.010(3) 0.000(3) -0.003(3) 0.001(3)
C2 0.015(3) 0.006(3) 0.017(4) -0.004(3) 0.004(3) -0.008(3)
C3 0.019(3) 0.018(4) 0.016(4) -0.002(3) -0.004(3) -0.001(3)
C4 0.025(4) 0.035(5) 0.022(4) -0.009(3) -0.004(3) -0.012(3)
C5 0.041(5) 0.029(5) 0.059(6) -0.012(4) -0.006(4) -0.015(4)
C6 0.051(6) 0.013(4) 0.061(6) 0.001(4) -0.006(5) -0.010(4)
C7 0.038(5) 0.019(4) 0.024(4) 0.006(3) 0.003(3) -0.003(3)
C8 0.007(3) 0.017(4) 0.018(4) -0.004(3) 0.002(3) 0.001(3)
C9 0.014(3) 0.008(3) 0.013(3) 0.004(3) 0.002(3) 0.005(2)
C10 0.015(3) 0.029(4) 0.020(4) -0.006(3) 0.001(3) 0.001(3)
C11 0.017(4) 0.023(4) 0.043(5) 0.000(3) 0.013(3) 0.006(3)
C12 0.027(4) 0.024(4) 0.037(5) -0.003(3) 0.013(3) 0.010(3)
C13 0.039(4) 0.013(3) 0.020(4) -0.006(3) 0.006(3) 0.008(3)
C14 0.026(4) 0.020(4) 0.021(4) 0.001(3) -0.003(3) 0.002(3)
C15 0.016(3) 0.008(3) 0.021(4) -0.001(3) 0.008(3) 0.000(3)
C16 0.013(3) 0.016(3) 0.014(3) 0.002(3) 0.002(3) 0.004(3)
C17 0.014(3) 0.017(4) 0.028(4) -0.001(3) -0.003(3) 0.000(3)
C18 0.021(4) 0.028(4) 0.033(5) -0.003(3) -0.009(3) -0.009(3)
C19 0.017(4) 0.023(4) 0.053(5) 0.009(3) 0.005(4) -0.007(3)
C20 0.010(3) 0.032(4) 0.038(5) 0.014(3) 0.014(3) 0.007(3)
C21 0.018(4) 0.016(4) 0.032(4) -0.004(3) 0.003(3) 0.001(3)
C22 0.0107(15) 0.0107(16) 0.0113(16) 0.0002(10) -0.0009(10) 0.0010(10)
C23 0.013(3) 0.014(3) 0.006(3) 0.000(3) 0.005(2) 0.002(3)
C24 0.019(4) 0.015(4) 0.009(3) -0.004(3) -0.003(3) -0.002(3)
C25 0.024(4) 0.020(4) 0.010(4) 0.000(3) -0.005(3) -0.003(3)
C26 0.023(4) 0.017(4) 0.025(4) -0.007(3) 0.012(3) 0.001(3)
C27 0.020(4) 0.019(4) 0.020(4) 0.001(3) 0.002(3) 0.007(3)
C28 0.013(3) 0.014(3) 0.018(4) 0.000(3) 0.006(3) -0.001(3)
C29 0.013(3) 0.013(4) 0.011(3) -0.001(3) 0.007(3) -0.001(3)
C30 0.011(3) 0.021(4) 0.015(4) -0.002(3) -0.005(3) 0.002(3)
C31 0.017(4) 0.030(4) 0.016(4) -0.013(3) 0.001(3) 0.005(3)
C32 0.021(4) 0.054(5) 0.030(5) -0.018(4) 0.005(3) 0.007(4)
C33 0.036(5) 0.031(5) 0.047(5) -0.031(4) -0.013(4) 0.001(4)
C34 0.017(4) 0.019(4) 0.041(5) -0.010(3) -0.006(3) -0.003(3)
C35 0.015(4) 0.017(4) 0.034(4) 0.001(3) 0.002(3) 0.000(3)
C36 0.019(3) 0.013(3) 0.008(3) 0.006(3) -0.001(3) 0.004(3)
C37 0.017(3) 0.014(3) 0.016(4) -0.006(3) 0.005(3) -0.001(3)
C38 0.022(4) 0.019(4) 0.024(4) -0.001(3) 0.003(3) -0.009(3)
C39 0.028(4) 0.011(4) 0.049(5) -0.001(3) 0.012(4) -0.003(3)
C40 0.034(4) 0.029(4) 0.024(4) -0.002(3) -0.007(3) -0.007(3)
C41 0.028(4) 0.037(5) 0.023(4) 0.002(3) -0.011(3) 0.007(4)
C42 0.012(3) 0.015(4) 0.029(4) 0.007(3) 0.006(3) -0.004(3)
O1 0.022(3) 0.033(3) 0.016(3) -0.014(2) -0.004(2) 0.002(2)
O1W 0.017(2) 0.018(3) 0.011(2) 0.0048(19) 0.0000(18) 0.0012(19)
O2 0.019(2) 0.024(3) 0.022(3) -0.004(2) 0.004(2) -0.007(2)
O2W 0.019(2) 0.021(2) 0.017(2) 0.001(2) -0.007(2) 0.005(2)
O3 0.029(3) 0.016(3) 0.013(3) 0.0075(19) 0.0028(19) 0.008(2)
O3W 0.013(2) 0.037(3) 0.018(3) -0.006(2) -0.0013(18) -0.003(2)
O4 0.018(2) 0.019(3) 0.016(3) 0.000(2) -0.0022(19) 0.0109(19)
O4W 0.025(3) 0.025(2) 0.008(2) 0.0030(18) -0.0054(19) 0.001(2)
O5 0.012(2) 0.014(2) 0.017(2) -0.0016(19) -0.0021(18) -0.0023(19)
O5W 0.022(3) 0.027(3) 0.015(3) -0.002(2) -0.0010(19) 0.000(2)
O6 0.017(2) 0.015(2) 0.013(2) 0.0029(19) -0.0017(18) -0.0018(19)
O6W 0.026(3) 0.018(2) 0.017(3) 0.006(2) -0.003(2) 0.000(2)
O7 0.017(2) 0.012(2) 0.025(3) 0.0054(19) 0.0055(19) 0.0015(18)
O7W 0.029(3) 0.011(2) 0.025(3) 0.0022(18) -0.001(2) 0.002(2)
O8W 0.035(3) 0.022(3) 0.029(3) 0.000(2) 0.004(2) -0.002(2)
O8 0.017(2) 0.019(2) 0.016(2) -0.006(2) 0.003(2) 0.0020(19)
O9 0.016(2) 0.019(3) 0.011(2) -0.0025(18) -0.0048(18) 0.0029(19)
O9W 0.033(3) 0.027(3) 0.025(3) -0.001(2) 0.002(2) 0.001(2)
O10 0.024(2) 0.014(2) 0.013(2) -0.0002(19) -0.0038(19) 0.002(2)
O10W 0.028(3) 0.030(3) 0.026(3) 0.009(2) 0.004(2) -0.002(2)
O11 0.017(2) 0.016(3) 0.016(3) -0.0061(19) -0.0036(18) -0.0044(19)
O11W 0.035(3) 0.027(3) 0.026(3) -0.002(2) 0.011(2) -0.004(2)
O12W 0.070(4) 0.057(4) 0.026(3) -0.004(3) -0.002(3) -0.001(3)
O12 0.016(2) 0.015(2) 0.019(3) 0.0044(19) 0.0031(19) -0.0053(19)
O13W 0.062(4) 0.048(4) 0.033(3) 0.000(3) -0.002(3) 0.024(3)
O13 0.0091(12) 0.0101(12) 0.0100(12) 0.0006(9) 0.0010(9) -0.0022(9)
O14W 0.057(4) 0.057(4) 0.025(3) 0.006(3) -0.002(3) -0.026(3)
O14 0.014(2) 0.012(2) 0.011(2) 0.0058(18) -0.0013(17) 0.0009(18)
O15W 0.035(3) 0.058(4) 0.058(4) 0.012(3) 0.000(3) -0.011(3)
O15 0.008(2) 0.015(2) 0.007(2) 0.0020(17) 0.0015(16) 0.0001(17)
O16W 0.023(3) 0.024(3) 0.017(3) -0.003(2) -0.004(2) 0.007(2)
O16 0.008(2) 0.009(2) 0.011(2) 0.0010(17) 0.0014(16) 0.0024(17)
O17W 0.042(4) 0.069(4) 0.042(4) -0.006(3) -0.012(3) 0.010(3)
O17 0.011(2) 0.035(3) 0.037(3) 0.001(2) 0.0018(19) -0.003(2)
O18W 0.073(5) 0.070(4) 0.079(5) 0.011(4) -0.008(4) 0.004(4)
O18 0.024(3) 0.036(3) 0.015(2) -0.002(2) -0.0027(19) 0.006(2)
O19 0.039(3) 0.051(4) 0.036(3) 0.026(3) 0.003(2) -0.007(3)
O20 0.051(4) 0.058(4) 0.030(3) -0.025(3) -0.002(3) 0.004(3)
O21 0.086(5) 0.103(5) 0.027(4) -0.019(4) 0.001(3) -0.028(4)
O22 0.038(4) 0.060(4) 0.107(6) -0.026(4) -0.016(3) 0.010(3)
O23 0.110(6) 0.037(4) 0.051(4) 0.014(3) 0.020(4) 0.021(3)
O24 0.045(4) 0.051(4) 0.113(6) 0.005(4) -0.012(3) 0.030(3)
O25 0.206(12) 0.216(12) 0.427(19) -0.245(13) 0.254(13) -0.167(10)
O26 0.226(13) 0.109(7) 0.221(11) 0.065(8) -0.182(10) -0.060(8)
O27 0.183(8) 0.055(4) 0.052(4) 0.012(3) -0.030(5) -0.065(5)
O28 0.154(8) 0.120(6) 0.063(5) -0.037(4) -0.020(5) 0.082(6)
O29 0.021(3) 0.062(4) 0.036(3) -0.008(3) -0.020(2) -0.011(3)
O30 0.045(3) 0.026(3) 0.036(3) 0.011(2) 0.013(3) 0.003(2)
O31 0.058(4) 0.041(3) 0.037(3) -0.012(3) 0.006(3) 0.013(3)
O32 0.020(3) 0.055(4) 0.029(3) 0.009(3) 0.003(2) -0.010(2)
O33 0.072(4) 0.038(3) 0.055(4) -0.026(3) 0.037(3) -0.009(3)
O34 0.029(3) 0.023(3) 0.050(4) 0.009(3) 0.014(3) 0.002(2)
O35 0.037(4) 0.093(5) 0.066(4) -0.037(4) 0.005(3) -0.022(3)
O36 0.078(4) 0.029(3) 0.059(4) 0.019(3) 0.014(3) 0.018(3)
O37 0.020(3) 0.056(4) 0.093(5) -0.012(4) -0.005(3) 0.009(3)
O38 0.044(3) 0.080(4) 0.022(3) -0.001(3) 0.003(2) -0.010(3)
O39 0.064(4) 0.075(4) 0.027(3) -0.010(3) -0.007(3) 0.009(4)
O40 0.086(5) 0.034(4) 0.097(5) 0.013(3) 0.011(4) 0.011(4)
O41 0.091(5) 0.028(3) 0.054(4) 0.023(3) -0.024(3) -0.021(3)
O42 0.032(3) 0.036(3) 0.031(3) -0.021(2) 0.008(2) 0.006(2)
O43 0.034(3) 0.031(3) 0.038(3) 0.002(3) -0.017(2) -0.006(2)
O44 0.018(3) 0.091(4) 0.050(3) -0.034(3) 0.013(2) -0.010(3)
O45 0.085(5) 0.032(4) 0.087(5) -0.011(3) 0.002(4) 0.004(4)
O46 0.069(4) 0.030(3) 0.046(4) 0.011(3) -0.007(3) -0.027(3)
O47 0.053(4) 0.063(4) 0.055(4) 0.022(3) 0.018(3) 0.016(3)
O48 0.085(5) 0.065(4) 0.068(5) 0.016(4) -0.050(4) -0.010(4)
N1 0.021(3) 0.025(3) 0.036(4) -0.018(3) 0.001(3) 0.000(3)
N2 0.020(3) 0.016(3) 0.023(3) -0.002(2) 0.000(2) 0.006(2)
N3 0.021(3) 0.013(3) 0.024(3) 0.009(2) 0.008(3) 0.000(2)
N4 0.014(3) 0.011(3) 0.021(3) 0.000(2) 0.001(2) 0.000(2)
N5 0.020(3) 0.020(3) 0.018(3) -0.004(2) -0.006(2) 0.002(2)
N6 0.017(3) 0.019(3) 0.028(3) 0.002(3) 0.004(2) -0.004(3)

loop_
_atom_type_symbol
_atom_type_description
_atom_type_scat_dispersion_real
_atom_type_scat_dispersion_imag
_atom_type_scat_source
C C 0.0033 0.0016 'International Tables Vol C Tables 4.2.6.8 and 6.1.1.4'
H H 0.0000 0.0000 'International Tables Vol C Tables 4.2.6.8 and 6.1.1.4'
N N 0.0061 0.0033 'International Tables Vol C Tables 4.2.6.8 and 6.1.1.4'
O O 0.0106 0.0060 'International Tables Vol C Tables 4.2.6.8 and 6.1.1.4'
Cl Cl 0.1484 0.1585 'International Tables Vol C Tables 4.2.6.8 and 6.1.1.4'
Yb Yb -0.3850 5.5486 'International Tables Vol C Tables 4.2.6.8 and 6.1.1.4'

loop_
_geom_angle_atom_site_label_1
_geom_angle_atom_site_label_2
_geom_angle_atom_site_label_3
_geom_angle
O16 Yb1 O4 148.50(14)
O16 Yb1 O13 71.76(13)
O4 Yb1 O13 82.13(14)
O16 Yb1 O15 72.19(13)
O4 Yb1 O15 83.17(13)
O13 Yb1 O15 71.48(13)
O16 Yb1 O5 86.13(13)
O4 Yb1 O5 108.28(14)
O13 Yb1 O5 146.89(14)
O15 Yb1 O5 78.53(13)
O16 Yb1 O9 92.46(13)
O4 Yb1 O9 97.96(14)
O13 Yb1 O9 75.69(13)
O15 Yb1 O9 146.69(13)
O5 Yb1 O9 131.02(13)
O16 Yb1 O1W 138.77(13)
O4 Yb1 O1W 72.69(14)
O13 Yb1 O1W 139.72(13)
O15 Yb1 O1W 133.41(13)
O5 Yb1 O1W 72.44(14)
O9 Yb1 O1W 77.25(13)
O16 Yb1 O17 73.24(13)
O4 Yb1 O17 137.55(13)
O13 Yb1 O17 122.84(13)
O15 Yb1 O17 134.62(12)
O5 Yb1 O17 70.65(13)
O9 Yb1 O17 62.24(13)
O1W Yb1 O17 66.60(13)
O16 Yb1 Yb4 37.39(9)
O4 Yb1 Yb4 119.28(10)
O13 Yb1 Yb4 37.15(9)
O15 Yb1 Yb4 78.21(9)
O5 Yb1 Yb4 123.22(10)
O9 Yb1 Yb4 72.25(9)
O1W Yb1 Yb4 148.38(10)
O17 Yb1 Yb4 91.50(9)
O16 Yb1 Yb3 76.98(9)
O4 Yb1 Yb3 71.55(10)
O13 Yb1 Yb3 36.82(9)
O15 Yb1 Yb3 36.77(9)
O5 Yb1 Yb3 115.29(10)
O9 Yb1 Yb3 111.96(10)
O1W Yb1 Yb3 143.97(10)
O17 Yb1 Yb3 149.19(9)
Yb4 Yb1 Yb3 59.324(6)
O16 Yb1 Yb2 36.52(9)
O4 Yb1 Yb2 120.89(10)
O13 Yb1 Yb2 76.59(9)
O15 Yb1 Yb2 37.82(9)
O5 Yb1 Yb2 71.11(10)
O9 Yb1 Yb2 127.71(9)
O1W Yb1 Yb2 143.51(9)
O17 Yb1 Yb2 99.43(8)
Yb4 Yb1 Yb2 59.023(7)
Yb3 Yb1 Yb2 58.582(6)
O6 Yb2 O14 144.67(14)
O6 Yb2 O1 99.92(15)
O14 Yb2 O1 92.02(15)
O6 Yb2 O8 91.47(14)
O14 Yb2 O8 98.68(14)
O1 Yb2 O8 143.08(14)
O6 Yb2 O16 80.67(13)
O14 Yb2 O16 70.60(13)
O1 Yb2 O16 144.02(14)
O8 Yb2 O16 72.29(13)
O6 Yb2 O15 79.70(13)
O14 Yb2 O15 70.87(13)
O1 Yb2 O15 76.65(14)
O8 Yb2 O15 140.21(13)
O16 Yb2 O15 68.02(12)
O6 Yb2 O3W 71.10(14)
O14 Yb2 O3W 144.02(14)
O1 Yb2 O3W 71.93(14)
O8 Yb2 O3W 79.00(14)
O16 Yb2 O3W 138.84(13)
O15 Yb2 O3W 131.88(13)
O6 Yb2 O2W 143.05(14)
O14 Yb2 O2W 72.01(14)
O1 Yb2 O2W 76.88(14)
O8 Yb2 O2W 73.16(14)
O16 Yb2 O2W 123.38(13)
O15 Yb2 O2W 132.99(13)
O3W Yb2 O2W 73.03(14)
O6 Yb2 Yb3 118.44(10)
O14 Yb2 Yb3 35.98(9)
O1 Yb2 Yb3 71.12(11)
O8 Yb2 Yb3 132.48(10)
O16 Yb2 Yb3 77.06(9)
O15 Yb2 Yb3 38.75(8)
O3W Yb2 Yb3 142.93(9)
O2W Yb2 Yb3 95.68(10)
O6 Yb2 Yb4 119.54(10)
O14 Yb2 Yb4 35.85(10)
O1 Yb2 Yb4 127.30(11)
O8 Yb2 Yb4 73.26(10)
O16 Yb2 Yb4 38.87(9)
O15 Yb2 Yb4 77.70(9)
O3W Yb2 Yb4 150.24(10)
O2W Yb2 Yb4 88.59(10)
Yb3 Yb2 Yb4 60.173(7)
O6 Yb2 Yb1 69.32(10)
O14 Yb2 Yb1 75.37(10)
O1 Yb2 Yb1 112.21(11)
O8 Yb2 Yb1 104.69(10)
O16 Yb2 Yb1 34.08(9)
O15 Yb2 Yb1 35.92(9)
O3W Yb2 Yb1 140.31(10)
O2W Yb2 Yb1 146.45(10)
Yb3 Yb2 Yb1 60.355(7)
Yb4 Yb2 Yb1 59.751(6)
O3 Yb3 O14 144.50(14)
O3 Yb3 O11 90.28(15)
O14 Yb3 O11 95.76(14)
O3 Yb3 O2 102.25(15)
O14 Yb3 O2 94.88(14)
O11 Yb3 O2 140.87(14)
O3 Yb3 O15 83.03(13)
O14 Yb3 O15 71.81(13)
O11 Yb3 O15 144.35(13)
O2 Yb3 O15 74.55(14)
O3 Yb3 O13 77.61(14)
O14 Yb3 O13 70.41(13)
O11 Yb3 O13 74.81(13)
O2 Yb3 O13 143.87(14)
O15 Yb3 O13 69.55(13)
O3 Yb3 O5W 70.09(14)
O14 Yb3 O5W 145.35(14)
O11 Yb3 O5W 77.97(14)
O2 Yb3 O5W 72.06(14)
O15 Yb3 O5W 130.74(14)
O13 Yb3 O5W 137.20(13)
O3 Yb3 O4W 141.42(14)
O14 Yb3 O4W 72.98(13)
O11 Yb3 O4W 72.34(14)
O2 Yb3 O4W 75.08(14)
O15 Yb3 O4W 130.56(13)
O13 Yb3 O4W 127.11(13)
O5W Yb3 O4W 72.66(14)
O3 Yb3 Yb2 122.83(10)
O14 Yb3 Yb2 35.76(9)
O11 Yb3 Yb2 130.58(10)
O2 Yb3 Yb2 72.00(10)
O15 Yb3 Yb2 39.97(9)
O13 Yb3 Yb2 77.94(9)
O5W Yb3 Yb2 143.73(10)
O4W Yb3 Yb2 93.49(10)
O3 Yb3 Yb4 115.60(11)
O14 Yb3 Yb4 35.87(9)
O11 Yb3 Yb4 73.22(10)
O2 Yb3 Yb4 129.64(10)
O15 Yb3 Yb4 78.28(9)
O13 Yb3 Yb4 38.09(8)
O5W Yb3 Yb4 150.52(10)
O4W Yb3 Yb4 92.52(9)
Yb2 Yb3 Yb4 60.066(7)
O3 Yb3 Yb1 69.16(10)
O14 Yb3 Yb1 75.84(10)
O11 Yb3 Yb1 109.25(10)
O2 Yb3 Yb1 109.86(11)
O15 Yb3 Yb1 36.00(9)
O13 Yb3 Yb1 35.59(9)
O5W Yb3 Yb1 138.58(10)
O4W Yb3 Yb1 148.75(9)
Yb2 Yb3 Yb1 61.062(6)
Yb4 Yb3 Yb1 59.953(6)
O10 Yb4 O14 144.11(14)
O10 Yb4 O7 95.69(14)
O14 Yb4 O7 93.95(14)
O10 Yb4 O12 102.77(14)
O14 Yb4 O12 89.99(13)
O7 Yb4 O12 142.34(14)
O10 Yb4 O13 80.36(13)
O14 Yb4 O13 70.53(13)
O7 Yb4 O13 140.75(13)
O12 Yb4 O13 75.37(13)
O10 Yb4 O7W 70.77(14)
O14 Yb4 O7W 145.12(13)
O7 Yb4 O7W 79.06(14)
O12 Yb4 O7W 76.57(14)
O13 Yb4 O7W 133.58(14)
O10 Yb4 O16 79.68(14)
O14 Yb4 O16 70.55(13)
O7 Yb4 O16 72.30(13)
O12 Yb4 O16 142.95(13)
O13 Yb4 O16 68.56(12)
O7W Yb4 O16 136.14(13)
O10 Yb4 O6W 144.11(14)
O14 Yb4 O6W 71.72(13)
O7 Yb4 O6W 73.98(14)
O12 Yb4 O6W 71.82(14)
O13 Yb4 O6W 129.14(13)
O7W Yb4 O6W 73.51(14)
O16 Yb4 O6W 126.50(13)
O10 Yb4 Yb2 118.79(10)
O14 Yb4 Yb2 35.55(9)
O7 Yb4 Yb2 70.03(10)
O12 Yb4 Yb2 125.01(10)
O13 Yb4 Yb2 77.81(9)
O7W Yb4 Yb2 148.17(11)
O16 Yb4 Yb2 39.12(9)
O6W Yb4 Yb2 90.44(10)
O10 Yb4 Yb3 118.64(10)
O14 Yb4 Yb3 35.78(9)
O7 Yb4 Yb3 128.09(10)
O12 Yb4 Yb3 69.57(10)
O13 Yb4 Yb3 38.30(9)
O7W Yb4 Yb3 146.06(10)
O16 Yb4 Yb3 76.87(9)
O6W Yb4 Yb3 93.30(10)
Yb2 Yb4 Yb3 59.760(6)
O10 Yb4 Yb1 67.68(10)
O14 Yb4 Yb1 76.43(9)
O7 Yb4 Yb1 106.28(10)
O12 Yb4 Yb1 111.04(10)
O13 Yb4 Yb1 36.09(9)
O7W Yb4 Yb1 138.42(10)
O16 Yb4 Yb1 35.09(9)
O6W Yb4 Yb1 148.05(10)
Yb2 Yb4 Yb1 61.226(7)
Yb3 Yb4 Yb1 60.723(7)
O20 Cl1 O19 111.3(3)
O20 Cl1 O18 108.9(3)
O19 Cl1 O18 108.7(3)
O20 Cl1 O17 109.1(3)
O19 Cl1 O17 110.4(3)
O18 Cl1 O17 108.3(3)
O23 Cl2 O24 110.9(4)
O23 Cl2 O21 109.0(4)
O24 Cl2 O21 111.8(4)
O23 Cl2 O22 109.0(4)
O24 Cl2 O22 107.1(4)
O21 Cl2 O22 108.9(4)
O25 Cl3 O28 108.6(6)
O25 Cl3 O27 113.6(7)
O28 Cl3 O27 113.5(5)
O25 Cl3 O26 108.1(9)
O28 Cl3 O26 105.1(6)
O27 Cl3 O26 107.5(4)
O29 Cl4 O31 109.9(3)
O29 Cl4 O30 110.0(3)
O31 Cl4 O30 109.9(3)
O29 Cl4 O32 109.2(3)
O31 Cl4 O32 109.6(3)
O30 Cl4 O32 108.3(3)
O33 Cl5 O36 109.9(3)
O33 Cl5 O35 110.0(4)
O36 Cl5 O35 108.6(4)
O33 Cl5 O34 110.7(3)
O36 Cl5 O34 109.4(3)
O35 Cl5 O34 108.2(3)
O40 Cl6 O37 110.3(4)
O40 Cl6 O39 109.5(4)
O37 Cl6 O39 109.7(3)
O40 Cl6 O38 111.3(4)
O37 Cl6 O38 107.5(3)
O39 Cl6 O38 108.5(3)
O41 Cl7 O42 110.1(3)
O41 Cl7 O43 110.5(3)
O42 Cl7 O43 110.8(3)
O41 Cl7 O44 109.4(4)
O42 Cl7 O44 106.2(3)
O43 Cl7 O44 109.8(3)
O45 Cl8 O48 110.9(4)
O45 Cl8 O47 111.0(4)
O48 Cl8 O47 110.0(4)
O45 Cl8 O46 109.5(4)
O48 Cl8 O46 107.3(4)
O47 Cl8 O46 108.1(4)
O1 C1 O2 126.7(6)
O1 C1 C2 115.9(5)
O2 C1 C2 117.3(5)
N1 C2 C1 106.0(5)
N1 C2 C3 106.9(5)
C1 C2 C3 112.0(5)
N1 C2 C7 109.5(5)
C1 C2 C7 111.7(5)
C3 C2 C7 110.6(5)
C4 C3 C2 113.5(5)
C4 C3 H3A 108.9
C2 C3 H3A 108.9
C4 C3 H3B 108.9
C2 C3 H3B 108.9
H3A C3 H3B 107.7
C5 C4 C3 111.5(6)
C5 C4 H4A 109.3
C3 C4 H4A 109.3
C5 C4 H4B 109.3
C3 C4 H4B 109.3
H4A C4 H4B 108.0
C4 C5 C6 111.4(6)
C4 C5 H5A 109.3
C6 C5 H5A 109.3
C4 C5 H5B 109.3
C6 C5 H5B 109.3
H5A C5 H5B 108.0
C7 C6 C5 110.9(6)
C7 C6 H6A 109.5
C5 C6 H6A 109.5
C7 C6 H6B 109.5
C5 C6 H6B 109.5
H6A C6 H6B 108.1
C6 C7 C2 113.7(6)
C6 C7 H7A 108.8
C2 C7 H7A 108.8
C6 C7 H7B 108.8
C2 C7 H7B 108.8
H7A C7 H7B 107.7
O3 C8 O4 126.5(5)
O3 C8 C9 115.4(5)
O4 C8 C9 118.1(5)
N2 C9 C10 108.9(5)
N2 C9 C8 108.3(5)
C10 C9 C8 111.3(5)
N2 C9 C14 109.7(5)
C10 C9 C14 109.7(5)
C8 C9 C14 109.0(5)
C9 C10 C11 114.0(5)
C9 C10 H10A 108.8
C11 C10 H10A 108.8
C9 C10 H10B 108.8
C11 C10 H10B 108.8
H10A C10 H10B 107.7
C12 C11 C10 111.0(5)
C12 C11 H11A 109.4
C10 C11 H11A 109.4
C12 C11 H11B 109.4
C10 C11 H11B 109.4
H11A C11 H11B 108.0
C11 C12 C13 112.2(5)
C11 C12 H12A 109.2
C13 C12 H12A 109.2
C11 C12 H12B 109.2
C13 C12 H12B 109.2
H12A C12 H12B 107.9
C12 C13 C14 110.7(5)
C12 C13 H13A 109.5
C14 C13 H13A 109.5
C12 C13 H13B 109.5
C14 C13 H13B 109.5
H13A C13 H13B 108.1
C13 C14 C9 112.8(5)
C13 C14 H14A 109.0
C9 C14 H14A 109.0
C13 C14 H14B 109.0
C9 C14 H14B 109.0
H14A C14 H14B 107.8
O6 C15 O5 127.4(5)
O6 C15 C16 114.4(5)
O5 C15 C16 118.2(5)
N3 C16 C21 110.1(5)
N3 C16 C17 109.2(5)
C21 C16 C17 109.5(5)
N3 C16 C15 107.7(5)
C21 C16 C15 110.0(5)
C17 C16 C15 110.3(5)
C16 C17 C18 112.1(5)
C16 C17 H17A 109.2
C18 C17 H17A 109.2
C16 C17 H17B 109.2
C18 C17 H17B 109.2
H17A C17 H17B 107.9
C19 C18 C17 110.1(5)
C19 C18 H18A 109.6
C17 C18 H18A 109.6
C19 C18 H18B 109.6
C17 C18 H18B 109.6
H18A C18 H18B 108.1
C18 C19 C20 111.7(6)
C18 C19 H19A 109.3
C20 C19 H19A 109.3
C18 C19 H19B 109.3
C20 C19 H19B 109.3
H19A C19 H19B 107.9
C19 C20 C21 111.4(5)
C19 C20 H20A 109.4
C21 C20 H20A 109.3
C19 C20 H20B 109.4
C21 C20 H20B 109.4
H20A C20 H20B 108.0
C20 C21 C16 113.3(5)
C20 C21 H21A 108.9
C16 C21 H21A 108.9
C20 C21 H21B 108.9
C16 C21 H21B 108.9
H21A C21 H21B 107.7
O7 C22 O8 126.9(6)
O7 C22 C23 118.3(5)
O8 C22 C23 114.7(5)
N4 C23 C22 105.8(5)
N4 C23 C28 107.9(5)
C22 C23 C28 110.5(5)
N4 C23 C24 110.0(5)
C22 C23 C24 112.1(5)
C28 C23 C24 110.3(5)
C25 C24 C23 112.1(5)
C25 C24 H24A 109.2
C23 C24 H24A 109.2
C25 C24 H24B 109.2
C23 C24 H24B 109.2
H24A C24 H24B 107.9
C26 C25 C24 112.4(5)
C26 C25 H25A 109.1
C24 C25 H25A 109.1
C26 C25 H25B 109.1
C24 C25 H25B 109.1
H25A C25 H25B 107.8
C25 C26 C27 111.2(5)
C25 C26 H26A 109.4
C27 C26 H26A 109.4
C25 C26 H26B 109.4
C27 C26 H26B 109.4
H26A C26 H26B 108.0
C28 C27 C26 110.9(5)
C28 C27 H27A 109.5
C26 C27 H27A 109.5
C28 C27 H27B 109.5
C26 C27 H27B 109.5
H27A C27 H27B 108.1
C27 C28 C23 113.4(5)
C27 C28 H28A 108.9
C23 C28 H28A 108.9
C27 C28 H28B 108.9
C23 C28 H28B 108.9
H28A C28 H28B 107.7
O10 C29 O9 126.5(6)
O10 C29 C30 116.2(5)
O9 C29 C30 117.2(5)
N5 C30 C31 109.1(5)
N5 C30 C35 108.9(5)
C31 C30 C35 110.7(5)
N5 C30 C29 106.9(5)
C31 C30 C29 110.2(5)
C35 C30 C29 111.0(5)
C30 C31 C32 112.7(5)
C30 C31 H31A 109.1
C32 C31 H31A 109.1
C30 C31 H31B 109.1
C32 C31 H31B 109.1
H31A C31 H31B 107.8
C33 C32 C31 112.1(6)
C33 C32 H32A 109.2
C31 C32 H32A 109.2
C33 C32 H32B 109.2
C31 C32 H32B 109.2
H32A C32 H32B 107.9
C32 C33 C34 111.6(6)
C32 C33 H33A 109.3
C34 C33 H33A 109.3
C32 C33 H33B 109.3
C34 C33 H33B 109.3
H33A C33 H33B 108.0
C33 C34 C35 110.9(6)
C33 C34 H34A 109.5
C35 C34 H34A 109.5
C33 C34 H34B 109.5
C35 C34 H34B 109.5
H34A C34 H34B 108.1
C30 C35 C34 112.5(5)
C30 C35 H35A 109.1
C34 C35 H35A 109.1
C30 C35 H35B 109.1
C34 C35 H35B 109.1
H35A C35 H35B 107.8
O11 C36 O12 126.7(6)
O11 C36 C37 115.0(5)
O12 C36 C37 118.3(5)
N6 C37 C38 108.4(5)
N6 C37 C42 108.0(5)
C38 C37 C42 111.0(5)
N6 C37 C36 105.2(5)
C38 C37 C36 115.9(5)
C42 C37 C36 108.0(5)
C37 C38 C39 112.4(5)
C37 C38 H38A 109.1
C39 C38 H38A 109.1
C37 C38 H38B 109.1
C39 C38 H38B 109.1
H38A C38 H38B 107.9
C40 C39 C38 112.1(6)
C40 C39 H39A 109.2
C38 C39 H39A 109.2
C40 C39 H39B 109.2
C38 C39 H39B 109.2
H39A C39 H39B 107.9
C39 C40 C41 110.8(6)
C39 C40 H40A 109.5
C41 C40 H40A 109.5
C39 C40 H40B 109.5
C41 C40 H40B 109.5
H40A C40 H40B 108.1
C42 C41 C40 111.4(6)
C42 C41 H41A 109.4
C40 C41 H41A 109.4
C42 C41 H41B 109.4
C40 C41 H41B 109.4
H41A C41 H41B 108.0
C41 C42 C37 111.8(5)
C41 C42 H42A 109.3
C37 C42 H42A 109.3
C41 C42 H42B 109.3
C37 C42 H42B 109.3
H42A C42 H42B 107.9
C1 O1 Yb2 135.8(4)
C1 O2 Yb3 133.1(4)
C8 O3 Yb3 138.2(4)
C8 O4 Yb1 131.9(4)
C15 O5 Yb1 131.6(4)
C15 O6 Yb2 139.2(4)
C22 O7 Yb4 133.7(4)
C22 O8 Yb2 130.7(4)
C29 O9 Yb1 128.0(4)
C29 O10 Yb4 138.6(4)
C36 O11 Yb3 133.2(4)
C36 O12 Yb4 135.9(4)
Yb1 O13 Yb4 106.76(14)
Yb1 O13 Yb3 107.59(14)
Yb4 O13 Yb3 103.61(14)
Yb1 O13 H13C 112.8
Yb4 O13 H13C 112.8
Yb3 O13 H13C 112.8
Yb2 O14 Yb3 108.26(15)
Yb2 O14 Yb4 108.59(15)
Yb3 O14 Yb4 108.35(15)
Yb2 O14 H14C 110.5
Yb3 O14 H14C 110.5
Yb4 O14 H14C 110.5
Yb1 O15 Yb3 107.24(14)
Yb1 O15 Yb2 106.26(14)
Yb3 O15 Yb2 101.28(13)
Yb1 O15 H15A 113.7
Yb3 O15 H15A 113.7
Yb2 O15 H15A 113.7
Yb1 O16 Yb4 107.52(14)
Yb1 O16 Yb2 109.39(15)
Yb4 O16 Yb2 102.01(14)
Yb1 O16 H16A 112.4
Yb4 O16 H16A 112.4
Yb2 O16 H16A 112.4
Cl1 O17 Yb1 133.9(2)
C2 N1 H1A 109.5
C2 N1 H1B 109.5
H1A N1 H1B 109.5
C2 N1 H1C 109.5
H1A N1 H1C 109.5
H1B N1 H1C 109.5
C9 N2 H2A 109.5
C9 N2 H2B 109.5
H2A N2 H2B 109.5
C9 N2 H2C 109.5
H2A N2 H2C 109.5
H2B N2 H2C 109.5
C16 N3 H3C 109.5
C16 N3 H3D 109.5
H3C N3 H3D 109.5
C16 N3 H3E 109.5
H3C N3 H3E 109.5
H3D N3 H3E 109.5
C23 N4 H4C 109.5
C23 N4 H4D 109.5
H4C N4 H4D 109.5
C23 N4 H4E 109.5
H4C N4 H4E 109.5
H4D N4 H4E 109.5
C30 N5 H5C 109.5
C30 N5 H5D 109.5
H5C N5 H5D 109.5
C30 N5 H5E 109.5
H5C N5 H5E 109.5
H5D N5 H5E 109.5
C37 N6 H6C 109.5
C37 N6 H6D 109.5
H6C N6 H6D 109.5
C37 N6 H6E 109.5
H6C N6 H6E 109.5
H6D N6 H6E 109.5

loop_
_geom_bond_atom_site_label_1
_geom_bond_atom_site_label_2
_geom_bond_distance
Yb1 O16 2.243(4)
Yb1 O4 2.287(4)
Yb1 O13 2.289(4)
Yb1 O15 2.307(4)
Yb1 O5 2.322(4)
Yb1 O9 2.328(4)
Yb1 O1W 2.365(4)
Yb1 O17 2.846(4)
Yb1 Yb4 3.7206(3)
Yb1 Yb3 3.7491(3)
Yb1 Yb2 3.7752(3)
Yb2 O6 2.215(4)
Yb2 O14 2.265(4)
Yb2 O1 2.271(4)
Yb2 O8 2.301(4)
Yb2 O16 2.382(4)
Yb2 O15 2.411(3)
Yb2 O3W 2.414(4)
Yb2 O2W 2.421(4)
Yb2 Yb3 3.6813(3)
Yb2 Yb4 3.6927(4)
Yb3 O3 2.227(4)
Yb3 O14 2.277(4)
Yb3 O11 2.279(4)
Yb3 O2 2.306(4)
Yb3 O15 2.350(4)
Yb3 O13 2.357(4)
Yb3 O5W 2.394(4)
Yb3 O4W 2.410(4)
Yb3 Yb4 3.6967(3)
Yb4 O10 2.259(4)
Yb4 O14 2.282(4)
Yb4 O7 2.323(4)
Yb4 O12 2.325(4)
Yb4 O13 2.347(3)
Yb4 O7W 2.363(4)
Yb4 O16 2.369(4)
Yb4 O6W 2.394(4)
Cl1 O20 1.412(5)
Cl1 O19 1.432(5)
Cl1 O18 1.440(4)
Cl1 O17 1.440(4)
Cl2 O23 1.406(5)
Cl2 O24 1.417(5)
Cl2 O21 1.430(5)
Cl2 O22 1.437(6)
Cl3 O25 1.237(9)
Cl3 O28 1.357(6)
Cl3 O27 1.367(6)
Cl3 O26 1.446(9)
Cl4 O29 1.422(4)
Cl4 O31 1.423(5)
Cl4 O30 1.426(4)
Cl4 O32 1.442(4)
Cl5 O33 1.408(5)
Cl5 O36 1.419(5)
Cl5 O35 1.420(5)
Cl5 O34 1.438(5)
Cl6 O40 1.396(5)
Cl6 O37 1.397(5)
Cl6 O39 1.430(5)
Cl6 O38 1.435(5)
Cl7 O41 1.411(5)
Cl7 O42 1.418(4)
Cl7 O43 1.429(4)
Cl7 O44 1.435(4)
Cl8 O45 1.413(6)
Cl8 O48 1.429(5)
Cl8 O47 1.437(6)
Cl8 O46 1.448(5)
C1 O1 1.251(7)
C1 O2 1.257(7)
C1 C2 1.515(8)
C2 N1 1.512(7)
C2 C3 1.525(8)
C2 C7 1.528(8)
C3 C4 1.516(8)
C3 H3A 0.9900
C3 H3B 0.9900
C4 C5 1.497(9)
C4 H4A 0.9900
C4 H4B 0.9900
C5 C6 1.515(10)
C5 H5A 0.9900
C5 H5B 0.9900
C6 C7 1.502(9)
C6 H6A 0.9900
C6 H6B 0.9900
C7 H7A 0.9900
C7 H7B 0.9900
C8 O3 1.244(7)
C8 O4 1.264(6)
C8 C9 1.525(7)
C9 N2 1.508(7)
C9 C10 1.523(8)
C9 C14 1.536(8)
C10 C11 1.525(8)
C10 H10A 0.9900
C10 H10B 0.9900
C11 C12 1.503(9)
C11 H11A 0.9900
C11 H11B 0.9900
C12 C13 1.506(9)
C12 H12A 0.9900
C12 H12B 0.9900
C13 C14 1.517(8)
C13 H13A 0.9900
C13 H13B 0.9900
C14 H14A 0.9900
C14 H14B 0.9900
C15 O6 1.255(7)
C15 O5 1.259(7)
C15 C16 1.546(8)
C16 N3 1.483(7)
C16 C21 1.527(8)
C16 C17 1.529(8)
C17 C18 1.542(8)
C17 H17A 0.9900
C17 H17B 0.9900
C18 C19 1.502(9)
C18 H18A 0.9900
C18 H18B 0.9900
C19 C20 1.518(9)
C19 H19A 0.9900
C19 H19B 0.9900
C20 C21 1.526(8)
C20 H20A 0.9900
C20 H20B 0.9900
C21 H21A 0.9900
C21 H21B 0.9900
C22 O7 1.246(6)
C22 O8 1.259(7)
C22 C23 1.534(8)
C23 N4 1.518(7)
C23 C28 1.536(8)
C23 C24 1.547(8)
C24 C25 1.536(8)
C24 H24A 0.9900
C24 H24B 0.9900
C25 C26 1.501(8)
C25 H25A 0.9900
C25 H25B 0.9900
C26 C27 1.568(8)
C26 H26A 0.9900
C26 H26B 0.9900
C27 C28 1.502(8)
C27 H27A 0.9900
C27 H27B 0.9900
C28 H28A 0.9900
C28 H28B 0.9900
C29 O10 1.236(7)
C29 O9 1.262(7)
C29 C30 1.538(8)
C30 N5 1.504(7)
C30 C31 1.511(8)
C30 C35 1.523(8)
C31 C32 1.524(8)
C31 H31A 0.9900
C31 H31B 0.9900
C32 C33 1.484(10)
C32 H32A 0.9900
C32 H32B 0.9900
C33 C34 1.520(9)
C33 H33A 0.9900
C33 H33B 0.9900
C34 C35 1.533(8)
C34 H34A 0.9900
C34 H34B 0.9900
C35 H35A 0.9900
C35 H35B 0.9900
C36 O11 1.242(7)
C36 O12 1.261(7)
C36 C37 1.541(8)
C37 N6 1.493(7)
C37 C38 1.528(8)
C37 C42 1.531(8)
C38 C39 1.547(8)
C38 H38A 0.9900
C38 H38B 0.9900
C39 C40 1.498(9)
C39 H39A 0.9900
C39 H39B 0.9900
C40 C41 1.517(9)
C40 H40A 0.9900
C40 H40B 0.9900
C41 C42 1.489(8)
C41 H41A 0.9900
C41 H41B 0.9900
C42 H42A 0.9900
C42 H42B 0.9900
O13 H13C 1.0000
O14 H14C 1.0000
O15 H15A 1.0000
O16 H16A 1.0000
N1 H1A 0.9100
N1 H1B 0.9100
N1 H1C 0.9100
N2 H2A 0.9100
N2 H2B 0.9100
N2 H2C 0.9100
N3 H3C 0.9100
N3 H3D 0.9100
N3 H3E 0.9100
N4 H4C 0.9100
N4 H4D 0.9100
N4 H4E 0.9100
N5 H5C 0.9100
N5 H5D 0.9100
N5 H5E 0.9100
N6 H6C 0.9100
N6 H6D 0.9100
N6 H6E 0.9100
